data_4071062
loop_
_publ_author_name
'Pariya, Chandi'
'Marcos, Yoseph S.'
'Zhang, Yixun'
'Fronczek, Frank R.'
'Maverick, Andrew W.'

_publ_section_title
;
 Organosilicon-Based Multifunctional \b-Diketones and their Rhodium and
 Iridium Complexes
;
_journal_issue 17
_journal_name_full Organometallics
_journal_page_first 4318
_journal_paper_doi 10.1021/om701233a
_journal_volume 27
_journal_year 2008
_chemical_compound_source 'Local laboratory'
_chemical_formula_moiety 'C28 H36 O4 Si '
_chemical_formula_sum 'C28 H36 O4 Si'
_chemical_formula_weight 464.66
_chemical_melting_point 375
_chemical_name_common Me2Si(phprH)2
_chemical_name_systematic
;
4,4'-[Dimethylsilylenebis(1,4-phenylene)]bis(3,5-heptanedione)
;
_space_group_IT_number 2
_symmetry_cell_setting triclinic
_symmetry_space_group_name_Hall '-P 1'
_symmetry_space_group_name_H-M 'P -1'
_atom_sites_solution_hydrogens geom
_atom_sites_solution_primary direct
_atom_sites_solution_secondary difmap
_audit_creation_method SHELXL-97
_cell_angle_alpha 68.294(10)
_cell_angle_beta 89.725(8)
_cell_angle_gamma 83.072(9)
_cell_formula_units_Z 4
_cell_length_a 9.845(2)
_cell_length_b 16.663(3)
_cell_length_c 17.247(4)
_cell_measurement_reflns_used 7991
_cell_measurement_temperature 110
_cell_measurement_theta_max 24.4
_cell_measurement_theta_min 2.5
_cell_volume 2607.1(10)
_computing_cell_refinement 'HKL Scalepack (Otwinowski & Minor 1997)'
_computing_data_collection 'COLLECT (Nonius, 2000)'
_computing_data_reduction 'HKL Denzo and Scalepack (Otwinowski & Minor 1997)'
_computing_molecular_graphics 'ORTEP-3 for Windows (Farrugia, 1997)'
_computing_publication_material 'SHELXL-97 (Sheldrick, 1997)'
_computing_structure_refinement 'SHELXL-97 (Sheldrick, 1997)'
_computing_structure_solution 'SIR97 (Altomare  et al., 1999)'
_diffrn_ambient_temperature 110
_diffrn_measured_fraction_theta_full 0.990
_diffrn_measured_fraction_theta_max 0.990
_diffrn_measurement_device 'KappaCCD (with Oxford Cryostream)'
_diffrn_measurement_method ' \w scans with \k offsets'
_diffrn_radiation_monochromator graphite
_diffrn_radiation_source 'fine-focus sealed tube'
_diffrn_radiation_type MoK\a
_diffrn_radiation_wavelength 0.71073
_diffrn_reflns_av_R_equivalents 0.059
_diffrn_reflns_av_sigmaI/netI 0.0928
_diffrn_reflns_limit_h_max 11
_diffrn_reflns_limit_h_min -11
_diffrn_reflns_limit_k_max 19
_diffrn_reflns_limit_k_min -19
_diffrn_reflns_limit_l_max 20
_diffrn_reflns_limit_l_min -19
_diffrn_reflns_number 16020
_diffrn_reflns_theta_full 24.43
_diffrn_reflns_theta_max 24.4
_diffrn_reflns_theta_min 2.6
_diffrn_standards_decay_% <2
_diffrn_standards_number 0
_exptl_absorpt_coefficient_mu 0.120
_exptl_absorpt_correction_T_max 0.988
_exptl_absorpt_correction_T_min 0.896
_exptl_absorpt_correction_type multi-scan
_exptl_absorpt_process_details 'HKL Scalepack (Otwinowski & Minor 1997)'
_exptl_crystal_colour colorless
_exptl_crystal_density_diffrn 1.184
_exptl_crystal_density_method 'not measured'
_exptl_crystal_description fragment
_exptl_crystal_F_000 1000
_exptl_crystal_size_max 0.25
_exptl_crystal_size_mid 0.11
_exptl_crystal_size_min 0.10
_refine_diff_density_max 0.219
_refine_diff_density_min -0.278
_refine_diff_density_rms 0.049
_refine_ls_extinction_method none
_refine_ls_goodness_of_fit_ref 1.022
_refine_ls_hydrogen_treatment mixed
_refine_ls_matrix_type full
_refine_ls_number_parameters 623
_refine_ls_number_reflns 8538
_refine_ls_number_restraints 0
_refine_ls_restrained_S_all 1.022
_refine_ls_R_factor_all 0.130
_refine_ls_R_factor_gt 0.060
_refine_ls_shift/su_max 0.017
_refine_ls_shift/su_mean 0.001
_refine_ls_structure_factor_coef Fsqd
_refine_ls_weighting_details 'calc w=1/[\s^2^(Fo^2^)+(0.0452P)^2^+1.2598P] where P=(Fo^2^+2Fc^2^)/3'
_refine_ls_weighting_scheme calc
_refine_ls_wR_factor_gt 0.109
_refine_ls_wR_factor_ref 0.134
_reflns_number_gt 4921
_reflns_number_total 8538
_reflns_threshold_expression I>2\s(I)
_cod_data_source_file om701233a_si_001.cif
_cod_data_source_block compound_2
_cod_depositor_comments
;
The following automatic conversions were performed:

'_symmetry_cell_setting' value 'Triclinic' changed to 'triclinic'
according to /home/saulius/struct/CIF-dictionaries/cif_core.dic
dictionary named 'cif_core.dic' version 2.4.1 from 2010-06-29.

Automatic conversion script
Id: cif_fix_values 1715 2011-07-08 13:25:40Z adriana 
;
_cod_database_code 4071062

loop_
_symmetry_equiv_pos_as_xyz
'x, y, z'
'-x, -y, -z'

loop_
_atom_site_label
_atom_site_type_symbol
_atom_site_fract_x
_atom_site_fract_y
_atom_site_fract_z
_atom_site_U_iso_or_equiv
_atom_site_adp_type
_atom_site_occupancy
_atom_site_symmetry_multiplicity
_atom_site_calc_flag
_atom_site_refinement_flags
Si1 Si 0.79954(9) 0.17282(6) 0.30603(5) 0.0300(2) Uani 1 1 d .
Si2 Si 0.24254(9) 0.33217(6) 0.21224(5) 0.0302(2) Uani 1 1 d .
O1 O 0.7385(3) 0.39436(16) -0.21494(14) 0.0493(7) Uani 1 1 d .
O2 O 0.4911(2) 0.41317(14) -0.18186(14) 0.0433(6) Uani 1 1 d .
H2 H 0.628(5) 0.405(3) -0.220(3) 0.096(15) Uiso 1 1 d .
O3 O 0.8482(2) 0.57132(14) 0.47965(14) 0.0422(6) Uani 1 1 d .
O4 O 0.7112(3) 0.48468(16) 0.59015(14) 0.0448(6) Uani 1 1 d .
H4A H 0.775(5) 0.532(3) 0.550(3) 0.103(16) Uiso 1 1 d .
O5 O 0.2423(3) -0.06930(15) 0.03397(16) 0.0502(7) Uani 1 1 d .
O6 O 0.3665(2) 0.03074(15) -0.07705(14) 0.0444(6) Uani 1 1 d .
H6 H 0.296(4) -0.036(3) -0.019(3) 0.094(15) Uiso 1 1 d .
O7 O 0.2762(3) 0.07504(15) 0.73116(13) 0.0397(6) Uani 1 1 d .
H7A H 0.383(5) 0.060(3) 0.739(3) 0.095(15) Uiso 1 1 d .
O8 O 0.5266(2) 0.06449(14) 0.70267(14) 0.0409(6) Uani 1 1 d .
C1 C 0.6643(3) 0.1011(2) 0.34913(19) 0.0386(9) Uani 1 1 d .
H1A H 0.6928 0.0604 0.4058 0.058 Uiso 1 1 calc R
H1B H 0.6505 0.0683 0.3135 0.058 Uiso 1 1 calc R
H1C H 0.5784 0.1368 0.3508 0.058 Uiso 1 1 calc R
C2 C 0.9701(3) 0.1063(2) 0.3213(2) 0.0387(9) Uani 1 1 d .
H2A H 1.0403 0.1447 0.2982 0.058 Uiso 1 1 calc R
H2B H 0.9693 0.0654 0.2926 0.058 Uiso 1 1 calc R
H2C H 0.9906 0.0738 0.3811 0.058 Uiso 1 1 calc R
C3 C 0.7614(3) 0.2314(2) 0.19078(18) 0.0260(7) Uani 1 1 d .
C4 C 0.7536(3) 0.1827(2) 0.14054(19) 0.0311(8) Uani 1 1 d .
H4 H 0.7687 0.1210 0.1654 0.037 Uiso 1 1 calc R
C5 C 0.7243(3) 0.2224(2) 0.05497(19) 0.0316(8) Uani 1 1 d .
H5 H 0.7193 0.1872 0.0228 0.038 Uiso 1 1 calc R
C6 C 0.7021(3) 0.3121(2) 0.01586(18) 0.0286(8) Uani 1 1 d .
C7 C 0.7122(3) 0.3617(2) 0.06520(19) 0.0313(8) Uani 1 1 d .
H7 H 0.6991 0.4234 0.0400 0.038 Uiso 1 1 calc R
C8 C 0.7412(3) 0.3216(2) 0.15057(19) 0.0292(8) Uani 1 1 d .
H8 H 0.7475 0.3569 0.1826 0.035 Uiso 1 1 calc R
C9 C 0.9697(4) 0.2562(2) -0.1340(2) 0.0546(11) Uani 1 1 d .
H9A H 0.9255 0.2055 -0.1007 0.082 Uiso 1 1 calc R
H9B H 1.0690 0.2429 -0.1228 0.082 Uiso 1 1 calc R
H9C H 0.9492 0.2702 -0.1935 0.082 Uiso 1 1 calc R
C10 C 0.9161(4) 0.3336(2) -0.1111(2) 0.0410(9) Uani 1 1 d .
H10A H 0.9330 0.3182 -0.0504 0.049 Uiso 1 1 calc R
H10B H 0.9667 0.3832 -0.1412 0.049 Uiso 1 1 calc R
C11 C 0.7666(4) 0.3606(2) -0.1322(2) 0.0381(9) Uani 1 1 d .
C12 C 0.6668(3) 0.3537(2) -0.07618(19) 0.0315(8) Uani 1 1 d .
C13 C 0.5250(4) 0.3841(2) -0.1053(2) 0.0365(9) Uani 1 1 d .
C14 C 0.4166(3) 0.3834(2) -0.0433(2) 0.0391(9) Uani 1 1 d .
H14A H 0.4383 0.4215 -0.0139 0.047 Uiso 1 1 calc R
H14B H 0.4208 0.3235 -0.0011 0.047 Uiso 1 1 calc R
C15 C 0.2721(3) 0.4128(2) -0.0802(2) 0.0480(10) Uani 1 1 d .
H15A H 0.2676 0.4706 -0.1245 0.072 Uiso 1 1 calc R
H15B H 0.2098 0.4153 -0.0365 0.072 Uiso 1 1 calc R
H15C H 0.2451 0.3714 -0.1036 0.072 Uiso 1 1 calc R
C16 C 0.7976(3) 0.25314(19) 0.35883(18) 0.0276(8) Uani 1 1 d .
C17 C 0.9141(3) 0.2637(2) 0.39796(18) 0.0306(8) Uani 1 1 d .
H17 H 0.9985 0.2297 0.3972 0.037 Uiso 1 1 calc R
C18 C 0.9105(3) 0.3225(2) 0.43798(18) 0.0312(8) Uani 1 1 d .
H18 H 0.9918 0.3274 0.4645 0.037 Uiso 1 1 calc R
C19 C 0.7899(3) 0.3743(2) 0.43975(18) 0.0311(8) Uani 1 1 d .
C20 C 0.6730(3) 0.3649(2) 0.40089(19) 0.0332(8) Uani 1 1 d .
H20 H 0.5894 0.3999 0.4010 0.040 Uiso 1 1 calc R
C21 C 0.6760(3) 0.3051(2) 0.36175(18) 0.0332(8) Uani 1 1 d .
H21 H 0.5941 0.2994 0.3365 0.040 Uiso 1 1 calc R
C22 C 0.8187(4) 0.5852(3) 0.2921(2) 0.0682(13) Uani 1 1 d .
H22A H 0.7485 0.5481 0.2924 0.102 Uiso 1 1 calc R
H22B H 0.8656 0.6001 0.2393 0.102 Uiso 1 1 calc R
H22C H 0.7755 0.6387 0.2980 0.102 Uiso 1 1 calc R
C23 C 0.9211(4) 0.5371(2) 0.3638(2) 0.0419(9) Uani 1 1 d .
H23A H 0.9644 0.4828 0.3582 0.050 Uiso 1 1 calc R
H23B H 0.9939 0.5737 0.3625 0.050 Uiso 1 1 calc R
C24 C 0.8518(3) 0.5155(2) 0.4451(2) 0.0365(9) Uani 1 1 d .
C25 C 0.7864(3) 0.4389(2) 0.48159(19) 0.0317(8) Uani 1 1 d .
C26 C 0.7204(3) 0.4261(2) 0.5548(2) 0.0371(9) Uani 1 1 d .
C27 C 0.6560(4) 0.3463(2) 0.6036(2) 0.0464(10) Uani 1 1 d .
H27A H 0.6984 0.3201 0.6608 0.056 Uiso 1 1 calc R
H27B H 0.6738 0.3030 0.5768 0.056 Uiso 1 1 calc R
C28 C 0.5032(4) 0.3675(3) 0.6083(2) 0.0596(11) Uani 1 1 d .
H28A H 0.4855 0.4084 0.6370 0.089 Uiso 1 1 calc R
H28B H 0.4639 0.3139 0.6391 0.089 Uiso 1 1 calc R
H28C H 0.4612 0.3940 0.5516 0.089 Uiso 1 1 calc R
C29 C 0.3771(3) 0.4051(2) 0.1727(2) 0.0404(9) Uani 1 1 d .
H29A H 0.4646 0.3700 0.1728 0.061 Uiso 1 1 calc R
H29B H 0.3866 0.4378 0.2089 0.061 Uiso 1 1 calc R
H29C H 0.3511 0.4458 0.1157 0.061 Uiso 1 1 calc R
C30 C 0.0718(3) 0.3990(2) 0.19483(19) 0.0389(9) Uani 1 1 d .
H30A H 0.0522 0.4302 0.1348 0.058 Uiso 1 1 calc R
H30B H 0.0719 0.4410 0.2223 0.058 Uiso 1 1 calc R
H30C H 0.0014 0.3609 0.2183 0.058 Uiso 1 1 calc R
C31 C 0.2505(3) 0.2527(2) 0.15875(18) 0.0276(8) Uani 1 1 d .
C32 C 0.1377(3) 0.2416(2) 0.11636(18) 0.0323(8) Uani 1 1 d .
H32 H 0.0521 0.2755 0.1145 0.039 Uiso 1 1 calc R
C33 C 0.1484(3) 0.1820(2) 0.07678(19) 0.0339(8) Uani 1 1 d .
H33 H 0.0705 0.1765 0.0478 0.041 Uiso 1 1 calc R
C34 C 0.2716(3) 0.1304(2) 0.07915(19) 0.0311(8) Uani 1 1 d .
C35 C 0.3843(3) 0.1399(2) 0.12189(18) 0.0324(8) Uani 1 1 d .
H35 H 0.4692 0.1048 0.1250 0.039 Uiso 1 1 calc R
C36 C 0.3732(3) 0.2003(2) 0.16003(18) 0.0317(8) Uani 1 1 d .
H36 H 0.4519 0.2064 0.1881 0.038 Uiso 1 1 calc R
C37 C -0.0001(4) -0.0248(2) 0.1291(2) 0.0587(11) Uani 1 1 d .
H37A H -0.0299 0.0372 0.0978 0.088 Uiso 1 1 calc R
H37B H -0.0490 -0.0444 0.1811 0.088 Uiso 1 1 calc R
H37C H -0.0202 -0.0583 0.0952 0.088 Uiso 1 1 calc R
C38 C 0.1530(4) -0.0386(2) 0.1493(2) 0.0489(10) Uani 1 1 d .
H38A H 0.1733 -0.0043 0.1830 0.059 Uiso 1 1 calc R
H38B H 0.1823 -0.1009 0.1828 0.059 Uiso 1 1 calc R
C39 C 0.2317(4) -0.0114(2) 0.0712(2) 0.0413(9) Uani 1 1 d .
C40 C 0.2837(3) 0.0660(2) 0.03652(19) 0.0329(8) Uani 1 1 d .
C41 C 0.3531(3) 0.0847(2) -0.0408(2) 0.0370(9) Uani 1 1 d .
C42 C 0.4108(4) 0.1695(2) -0.0805(2) 0.0427(9) Uani 1 1 d .
H42A H 0.4898 0.1695 -0.0452 0.051 Uiso 1 1 calc R
H42B H 0.3402 0.2175 -0.0813 0.051 Uiso 1 1 calc R
C43 C 0.4573(4) 0.1880(3) -0.1691(2) 0.0600(11) Uani 1 1 d .
H43A H 0.5243 0.1397 -0.1697 0.090 Uiso 1 1 calc R
H43B H 0.4996 0.2420 -0.1887 0.090 Uiso 1 1 calc R
H43C H 0.3781 0.1943 -0.2061 0.090 Uiso 1 1 calc R
C44 C 0.2781(3) 0.2698(2) 0.32720(18) 0.0267(8) Uani 1 1 d .
C45 C 0.2842(3) 0.3142(2) 0.38201(19) 0.0328(8) Uani 1 1 d .
H45 H 0.2708 0.3761 0.3598 0.039 Uiso 1 1 calc R
C46 C 0.3088(3) 0.2714(2) 0.46677(19) 0.0325(8) Uani 1 1 d .
H46 H 0.3131 0.3040 0.5015 0.039 Uiso 1 1 calc R
C47 C 0.3277(3) 0.1806(2) 0.50224(18) 0.0284(8) Uani 1 1 d .
C48 C 0.3213(3) 0.1354(2) 0.44906(19) 0.0307(8) Uani 1 1 d .
H48 H 0.3342 0.0736 0.4716 0.037 Uiso 1 1 calc R
C49 C 0.2964(3) 0.1791(2) 0.36376(18) 0.0293(8) Uani 1 1 d .
H49 H 0.2918 0.1463 0.3292 0.035 Uiso 1 1 calc R
C50 C 0.0467(4) 0.2187(2) 0.6532(2) 0.0495(10) Uani 1 1 d .
H50A H 0.0654 0.2010 0.7134 0.074 Uiso 1 1 calc R
H50B H -0.0524 0.2319 0.6411 0.074 Uiso 1 1 calc R
H50C H 0.0905 0.2707 0.6231 0.074 Uiso 1 1 calc R
C51 C 0.1038(3) 0.1448(2) 0.6252(2) 0.0358(8) Uani 1 1 d .
H51A H 0.0528 0.0944 0.6513 0.043 Uiso 1 1 calc R
H51B H 0.0903 0.1642 0.5639 0.043 Uiso 1 1 calc R
C52 C 0.2522(3) 0.1176(2) 0.6489(2) 0.0327(8) Uani 1 1 d .
C53 C 0.3567(3) 0.1331(2) 0.59448(19) 0.0301(8) Uani 1 1 d .
C54 C 0.4973(3) 0.1034(2) 0.6265(2) 0.0334(8) Uani 1 1 d .
C55 C 0.6109(3) 0.1206(2) 0.5656(2) 0.0389(9) Uani 1 1 d .
H55A H 0.5971 0.0923 0.5255 0.047 Uiso 1 1 calc R
H55B H 0.6044 0.1841 0.5337 0.047 Uiso 1 1 calc R
C56 C 0.7529(3) 0.0885(3) 0.6060(2) 0.0549(11) Uani 1 1 d .
H56A H 0.7696 0.1184 0.6437 0.082 Uiso 1 1 calc R
H56B H 0.8207 0.1006 0.5626 0.082 Uiso 1 1 calc R
H56C H 0.7607 0.0256 0.6377 0.082 Uiso 1 1 calc R

loop_
_atom_site_aniso_label
_atom_site_aniso_U_11
_atom_site_aniso_U_22
_atom_site_aniso_U_33
_atom_site_aniso_U_23
_atom_site_aniso_U_13
_atom_site_aniso_U_12
Si1 0.0319(6) 0.0317(6) 0.0286(5) -0.0143(4) 0.0018(4) -0.0023(4)
Si2 0.0327(6) 0.0322(6) 0.0278(5) -0.0141(4) 0.0015(4) -0.0027(4)
O1 0.064(2) 0.0569(17) 0.0273(14) -0.0174(12) 0.0029(13) -0.0036(14)
O2 0.0540(17) 0.0466(15) 0.0302(14) -0.0152(12) -0.0072(12) -0.0068(12)
O3 0.0474(16) 0.0395(15) 0.0465(15) -0.0240(13) -0.0011(12) -0.0045(12)
O4 0.0585(17) 0.0457(16) 0.0374(14) -0.0254(13) 0.0053(13) -0.0021(13)
O5 0.0698(19) 0.0396(16) 0.0491(16) -0.0261(14) 0.0042(14) -0.0061(14)
O6 0.0469(16) 0.0497(16) 0.0476(15) -0.0323(14) 0.0044(12) -0.0017(13)
O7 0.0439(17) 0.0488(16) 0.0260(14) -0.0134(12) 0.0034(11) -0.0052(12)
O8 0.0414(15) 0.0479(15) 0.0300(14) -0.0121(12) -0.0035(11) -0.0003(12)
C1 0.048(2) 0.037(2) 0.0330(19) -0.0148(17) 0.0043(17) -0.0072(17)
C2 0.043(2) 0.039(2) 0.036(2) -0.0175(17) -0.0005(17) -0.0015(17)
C3 0.0209(18) 0.031(2) 0.0311(18) -0.0169(16) 0.0047(14) -0.0032(14)
C4 0.032(2) 0.029(2) 0.035(2) -0.0156(17) 0.0032(16) -0.0027(15)
C5 0.036(2) 0.034(2) 0.031(2) -0.0191(17) 0.0025(16) -0.0051(16)
C6 0.032(2) 0.028(2) 0.0272(18) -0.0122(16) 0.0018(15) -0.0028(15)
C7 0.034(2) 0.0253(19) 0.034(2) -0.0112(16) -0.0006(16) -0.0014(15)
C8 0.029(2) 0.032(2) 0.033(2) -0.0194(17) 0.0006(15) -0.0054(15)
C9 0.058(3) 0.063(3) 0.050(2) -0.032(2) 0.012(2) -0.001(2)
C10 0.048(2) 0.042(2) 0.0326(19) -0.0129(17) 0.0103(17) -0.0068(18)
C11 0.051(3) 0.037(2) 0.030(2) -0.0174(17) -0.0011(19) -0.0075(18)
C12 0.037(2) 0.031(2) 0.0285(19) -0.0139(16) -0.0018(17) -0.0046(16)
C13 0.048(2) 0.029(2) 0.036(2) -0.0152(17) -0.0053(19) -0.0091(17)
C14 0.040(2) 0.040(2) 0.036(2) -0.0132(17) 0.0004(18) -0.0049(17)
C15 0.038(2) 0.054(3) 0.053(2) -0.022(2) -0.0053(19) -0.0011(19)
C16 0.029(2) 0.0272(19) 0.0249(18) -0.0084(15) 0.0004(15) -0.0028(15)
C17 0.027(2) 0.035(2) 0.0294(18) -0.0134(16) 0.0016(15) 0.0023(15)
C18 0.033(2) 0.036(2) 0.0274(18) -0.0149(16) -0.0008(15) -0.0055(16)
C19 0.035(2) 0.033(2) 0.0280(18) -0.0135(16) 0.0056(16) -0.0072(17)
C20 0.030(2) 0.035(2) 0.040(2) -0.0209(17) 0.0048(17) 0.0014(16)
C21 0.029(2) 0.043(2) 0.0308(19) -0.0173(17) -0.0008(15) -0.0062(17)
C22 0.057(3) 0.110(4) 0.037(2) -0.022(2) 0.005(2) -0.022(3)
C23 0.045(2) 0.043(2) 0.044(2) -0.0220(19) 0.0096(18) -0.0127(18)
C24 0.036(2) 0.039(2) 0.037(2) -0.0199(18) -0.0053(17) 0.0052(17)
C25 0.036(2) 0.031(2) 0.0297(19) -0.0147(16) 0.0005(16) -0.0018(16)
C26 0.044(2) 0.038(2) 0.036(2) -0.0223(18) -0.0007(17) 0.0003(18)
C27 0.053(3) 0.052(3) 0.042(2) -0.027(2) 0.0080(19) -0.008(2)
C28 0.048(3) 0.067(3) 0.065(3) -0.027(2) 0.000(2) -0.007(2)
C29 0.050(2) 0.038(2) 0.036(2) -0.0143(17) 0.0078(17) -0.0097(18)
C30 0.045(2) 0.038(2) 0.036(2) -0.0188(17) 0.0009(17) 0.0008(17)
C31 0.027(2) 0.031(2) 0.0222(17) -0.0071(15) 0.0056(15) -0.0055(16)
C32 0.029(2) 0.037(2) 0.0317(19) -0.0149(17) 0.0040(16) 0.0004(16)
C33 0.030(2) 0.039(2) 0.037(2) -0.0197(17) -0.0034(16) -0.0035(17)
C34 0.035(2) 0.032(2) 0.0292(18) -0.0138(16) 0.0046(16) -0.0057(16)
C35 0.030(2) 0.035(2) 0.0322(19) -0.0139(17) 0.0064(16) -0.0015(16)
C36 0.031(2) 0.039(2) 0.0279(18) -0.0156(16) 0.0013(15) -0.0048(16)
C37 0.070(3) 0.047(3) 0.060(3) -0.020(2) 0.027(2) -0.014(2)
C38 0.070(3) 0.041(2) 0.040(2) -0.0181(19) 0.006(2) -0.016(2)
C39 0.049(2) 0.040(2) 0.041(2) -0.0235(19) 0.0014(18) 0.0001(19)
C40 0.036(2) 0.033(2) 0.0308(19) -0.0152(17) -0.0022(16) 0.0015(17)
C41 0.033(2) 0.042(2) 0.041(2) -0.0238(19) -0.0070(17) 0.0020(17)
C42 0.043(2) 0.052(2) 0.041(2) -0.0263(19) 0.0072(18) -0.0117(19)
C43 0.076(3) 0.069(3) 0.045(2) -0.030(2) 0.012(2) -0.018(2)
C44 0.0227(19) 0.032(2) 0.0286(18) -0.0147(16) 0.0046(14) -0.0066(15)
C45 0.032(2) 0.032(2) 0.037(2) -0.0154(17) 0.0013(16) -0.0029(16)
C46 0.036(2) 0.039(2) 0.0286(19) -0.0202(17) -0.0004(16) -0.0036(16)
C47 0.0256(19) 0.035(2) 0.0287(18) -0.0166(16) 0.0014(15) -0.0019(15)
C48 0.034(2) 0.0276(19) 0.032(2) -0.0119(16) 0.0043(16) -0.0051(15)
C49 0.029(2) 0.035(2) 0.0280(19) -0.0165(16) 0.0029(15) -0.0056(16)
C50 0.050(2) 0.051(3) 0.048(2) -0.022(2) 0.0061(19) 0.0013(19)
C51 0.030(2) 0.045(2) 0.0334(19) -0.0154(17) 0.0022(16) -0.0045(17)
C52 0.042(2) 0.029(2) 0.032(2) -0.0154(16) 0.0001(18) -0.0076(16)
C53 0.032(2) 0.032(2) 0.0294(19) -0.0158(16) -0.0008(16) -0.0014(16)
C54 0.042(2) 0.028(2) 0.035(2) -0.0162(17) -0.0001(18) -0.0040(16)
C55 0.034(2) 0.048(2) 0.035(2) -0.0164(18) 0.0008(17) -0.0021(17)
C56 0.037(2) 0.071(3) 0.053(2) -0.019(2) 0.0033(19) -0.003(2)

loop_
_atom_type_symbol
_atom_type_description
_atom_type_scat_dispersion_real
_atom_type_scat_dispersion_imag
_atom_type_scat_source
C C 0.0033 0.0016 'International Tables Vol C Tables 4.2.6.8 and 6.1.1.4'
H H 0.0000 0.0000 'International Tables Vol C Tables 4.2.6.8 and 6.1.1.4'
Si Si 0.0817 0.0704 'International Tables Vol C Tables 4.2.6.8 and 6.1.1.4'
O O 0.0106 0.0060 'International Tables Vol C Tables 4.2.6.8 and 6.1.1.4'

loop_
_geom_angle_atom_site_label_1
_geom_angle_atom_site_label_2
_geom_angle_atom_site_label_3
_geom_angle
C2 Si1 C1 110.20(15)
C2 Si1 C16 110.79(14)
C1 Si1 C16 109.22(14)
C2 Si1 C3 108.25(14)
C1 Si1 C3 108.13(14)
C16 Si1 C3 110.19(13)
C30 Si2 C29 109.41(15)
C30 Si2 C31 111.54(14)
C29 Si2 C31 109.54(14)
C30 Si2 C44 109.52(14)
C29 Si2 C44 108.36(14)
C31 Si2 C44 108.41(13)
C11 O1 H2 103(2)
C24 O3 H4A 100.9(18)
C26 O4 H4A 101(2)
C39 O5 H6 100(2)
C41 O6 H6 98.3(16)
C52 O7 H7A 105(2)
Si1 C1 H1A 109.5
Si1 C1 H1B 109.5
H1A C1 H1B 109.5
Si1 C1 H1C 109.5
H1A C1 H1C 109.5
H1B C1 H1C 109.5
Si1 C2 H2A 109.5
Si1 C2 H2B 109.5
H2A C2 H2B 109.5
Si1 C2 H2C 109.5
H2A C2 H2C 109.5
H2B C2 H2C 109.5
C8 C3 C4 116.6(3)
C8 C3 Si1 124.4(2)
C4 C3 Si1 119.0(2)
C5 C4 C3 121.7(3)
C5 C4 H4 119.2
C3 C4 H4 119.2
C6 C5 C4 121.2(3)
C6 C5 H5 119.4
C4 C5 H5 119.4
C5 C6 C7 117.7(3)
C5 C6 C12 120.5(3)
C7 C6 C12 121.8(3)
C8 C7 C6 120.7(3)
C8 C7 H7 119.6
C6 C7 H7 119.6
C7 C8 C3 122.1(3)
C7 C8 H8 119.0
C3 C8 H8 119.0
C10 C9 H9A 109.5
C10 C9 H9B 109.5
H9A C9 H9B 109.5
C10 C9 H9C 109.5
H9A C9 H9C 109.5
H9B C9 H9C 109.5
C11 C10 C9 111.8(3)
C11 C10 H10A 109.3
C9 C10 H10A 109.3
C11 C10 H10B 109.3
C9 C10 H10B 109.3
H10A C10 H10B 107.9
O1 C11 C12 122.0(3)
O1 C11 C10 112.5(3)
C12 C11 C10 125.6(3)
C11 C12 C13 120.0(3)
C11 C12 C6 120.2(3)
C13 C12 C6 119.7(3)
O2 C13 C12 121.1(3)
O2 C13 C14 119.1(3)
C12 C13 C14 119.7(3)
C13 C14 C15 115.1(3)
C13 C14 H14A 108.5
C15 C14 H14A 108.5
C13 C14 H14B 108.5
C15 C14 H14B 108.5
H14A C14 H14B 107.5
C14 C15 H15A 109.5
C14 C15 H15B 109.5
H15A C15 H15B 109.5
C14 C15 H15C 109.5
H15A C15 H15C 109.5
H15B C15 H15C 109.5
C17 C16 C21 116.6(3)
C17 C16 Si1 122.6(2)
C21 C16 Si1 120.7(2)
C18 C17 C16 121.9(3)
C18 C17 H17 119.0
C16 C17 H17 119.0
C19 C18 C17 121.0(3)
C19 C18 H18 119.5
C17 C18 H18 119.5
C20 C19 C18 117.9(3)
C20 C19 C25 121.1(3)
C18 C19 C25 121.0(3)
C19 C20 C21 121.2(3)
C19 C20 H20 119.4
C21 C20 H20 119.4
C20 C21 C16 121.4(3)
C20 C21 H21 119.3
C16 C21 H21 119.3
C23 C22 H22A 109.5
C23 C22 H22B 109.5
H22A C22 H22B 109.5
C23 C22 H22C 109.5
H22A C22 H22C 109.5
H22B C22 H22C 109.5
C24 C23 C22 110.2(3)
C24 C23 H23A 109.6
C22 C23 H23A 109.6
C24 C23 H23B 109.6
C22 C23 H23B 109.6
H23A C23 H23B 108.1
O3 C24 C25 120.5(3)
O3 C24 C23 116.5(3)
C25 C24 C23 122.9(3)
C26 C25 C24 118.9(3)
C26 C25 C19 121.1(3)
C24 C25 C19 120.0(3)
O4 C26 C25 121.5(3)
O4 C26 C27 113.4(3)
C25 C26 C27 125.1(3)
C26 C27 C28 111.5(3)
C26 C27 H27A 109.3
C28 C27 H27A 109.3
C26 C27 H27B 109.3
C28 C27 H27B 109.3
H27A C27 H27B 108.0
C27 C28 H28A 109.5
C27 C28 H28B 109.5
H28A C28 H28B 109.5
C27 C28 H28C 109.5
H28A C28 H28C 109.5
H28B C28 H28C 109.5
Si2 C29 H29A 109.5
Si2 C29 H29B 109.5
H29A C29 H29B 109.5
Si2 C29 H29C 109.5
H29A C29 H29C 109.5
H29B C29 H29C 109.5
Si2 C30 H30A 109.5
Si2 C30 H30B 109.5
H30A C30 H30B 109.5
Si2 C30 H30C 109.5
H30A C30 H30C 109.5
H30B C30 H30C 109.5
C36 C31 C32 116.7(3)
C36 C31 Si2 120.1(2)
C32 C31 Si2 123.2(2)
C33 C32 C31 121.3(3)
C33 C32 H32 119.3
C31 C32 H32 119.3
C34 C33 C32 120.9(3)
C34 C33 H33 119.5
C32 C33 H33 119.5
C33 C34 C35 118.4(3)
C33 C34 C40 121.1(3)
C35 C34 C40 120.5(3)
C36 C35 C34 120.3(3)
C36 C35 H35 119.9
C34 C35 H35 119.9
C35 C36 C31 122.4(3)
C35 C36 H36 118.8
C31 C36 H36 118.8
C38 C37 H37A 109.5
C38 C37 H37B 109.5
H37A C37 H37B 109.5
C38 C37 H37C 109.5
H37A C37 H37C 109.5
H37B C37 H37C 109.5
C39 C38 C37 111.1(3)
C39 C38 H38A 109.4
C37 C38 H38A 109.4
C39 C38 H38B 109.4
C37 C38 H38B 109.4
H38A C38 H38B 108.0
O5 C39 C40 121.1(3)
O5 C39 C38 113.4(3)
C40 C39 C38 125.4(3)
C39 C40 C41 119.3(3)
C39 C40 C34 120.6(3)
C41 C40 C34 120.1(3)
O6 C41 C40 121.1(3)
O6 C41 C42 118.5(3)
C40 C41 C42 120.4(3)
C41 C42 C43 114.8(3)
C41 C42 H42A 108.6
C43 C42 H42A 108.6
C41 C42 H42B 108.6
C43 C42 H42B 108.6
H42A C42 H42B 107.5
C42 C43 H43A 109.5
C42 C43 H43B 109.5
H43A C43 H43B 109.5
C42 C43 H43C 109.5
H43A C43 H43C 109.5
H43B C43 H43C 109.5
C49 C44 C45 116.1(3)
C49 C44 Si2 123.6(2)
C45 C44 Si2 120.3(2)
C46 C45 C44 122.4(3)
C46 C45 H45 118.8
C44 C45 H45 118.8
C45 C46 C47 120.8(3)
C45 C46 H46 119.6
C47 C46 H46 119.6
C48 C47 C46 117.7(3)
C48 C47 C53 121.1(3)
C46 C47 C53 121.2(3)
C49 C48 C47 121.1(3)
C49 C48 H48 119.4
C47 C48 H48 119.4
C48 C49 C44 121.9(3)
C48 C49 H49 119.0
C44 C49 H49 119.0
C51 C50 H50A 109.5
C51 C50 H50B 109.5
H50A C50 H50B 109.5
C51 C50 H50C 109.5
H50A C50 H50C 109.5
H50B C50 H50C 109.5
C52 C51 C50 111.4(3)
C52 C51 H51A 109.4
C50 C51 H51A 109.4
C52 C51 H51B 109.4
C50 C51 H51B 109.4
H51A C51 H51B 108.0
O7 C52 C53 121.7(3)
O7 C52 C51 112.8(3)
C53 C52 C51 125.5(3)
C52 C53 C54 119.5(3)
C52 C53 C47 120.9(3)
C54 C53 C47 119.6(3)
O8 C54 C53 121.9(3)
O8 C54 C55 119.4(3)
C53 C54 C55 118.7(3)
C56 C55 C54 114.2(3)
C56 C55 H55A 108.7
C54 C55 H55A 108.7
C56 C55 H55B 108.7
C54 C55 H55B 108.7
H55A C55 H55B 107.6
C55 C56 H56A 109.5
C55 C56 H56B 109.5
H56A C56 H56B 109.5
C55 C56 H56C 109.5
H56A C56 H56C 109.5
H56B C56 H56C 109.5

loop_
_geom_bond_atom_site_label_1
_geom_bond_atom_site_label_2
_geom_bond_distance
Si1 C2 1.859(3)
Si1 C1 1.864(3)
Si1 C16 1.875(3)
Si1 C3 1.878(3)
Si2 C30 1.860(3)
Si2 C29 1.861(3)
Si2 C31 1.868(3)
Si2 C44 1.878(3)
O1 C11 1.342(4)
O1 H2 1.08(5)
O2 C13 1.258(4)
O3 C24 1.273(3)
O3 H4A 1.39(5)
O4 C26 1.323(4)
O4 H4A 1.10(5)
O5 C39 1.337(4)
O5 H6 1.06(5)
O6 C41 1.266(3)
O6 H6 1.44(5)
O7 C52 1.338(4)
O7 H7A 1.05(5)
O8 C54 1.248(4)
C1 H1A 0.9800
C1 H1B 0.9800
C1 H1C 0.9800
C2 H2A 0.9800
C2 H2B 0.9800
C2 H2C 0.9800
C3 C8 1.393(4)
C3 C4 1.397(4)
C4 C5 1.391(4)
C4 H4 0.9500
C5 C6 1.384(4)
C5 H5 0.9500
C6 C7 1.399(4)
C6 C12 1.502(4)
C7 C8 1.388(4)
C7 H7 0.9500
C8 H8 0.9500
C9 C10 1.522(4)
C9 H9A 0.9800
C9 H9B 0.9800
C9 H9C 0.9800
C10 C11 1.491(5)
C10 H10A 0.9900
C10 H10B 0.9900
C11 C12 1.360(4)
C12 C13 1.451(4)
C13 C14 1.505(4)
C14 C15 1.510(4)
C14 H14A 0.9900
C14 H14B 0.9900
C15 H15A 0.9800
C15 H15B 0.9800
C15 H15C 0.9800
C16 C17 1.395(4)
C16 C21 1.402(4)
C17 C18 1.390(4)
C17 H17 0.9500
C18 C19 1.388(4)
C18 H18 0.9500
C19 C20 1.388(4)
C19 C25 1.499(4)
C20 C21 1.393(4)
C20 H20 0.9500
C21 H21 0.9500
C22 C23 1.507(5)
C22 H22A 0.9800
C22 H22B 0.9800
C22 H22C 0.9800
C23 C24 1.497(4)
C23 H23A 0.9900
C23 H23B 0.9900
C24 C25 1.428(4)
C25 C26 1.374(4)
C26 C27 1.499(5)
C27 C28 1.512(5)
C27 H27A 0.9900
C27 H27B 0.9900
C28 H28A 0.9800
C28 H28B 0.9800
C28 H28C 0.9800
C29 H29A 0.9800
C29 H29B 0.9800
C29 H29C 0.9800
C30 H30A 0.9800
C30 H30B 0.9800
C30 H30C 0.9800
C31 C36 1.397(4)
C31 C32 1.399(4)
C32 C33 1.393(4)
C32 H32 0.9500
C33 C34 1.391(4)
C33 H33 0.9500
C34 C35 1.391(4)
C34 C40 1.502(4)
C35 C36 1.386(4)
C35 H35 0.9500
C36 H36 0.9500
C37 C38 1.520(5)
C37 H37A 0.9800
C37 H37B 0.9800
C37 H37C 0.9800
C38 C39 1.497(5)
C38 H38A 0.9900
C38 H38B 0.9900
C39 C40 1.367(4)
C40 C41 1.442(4)
C41 C42 1.504(5)
C42 C43 1.523(4)
C42 H42A 0.9900
C42 H42B 0.9900
C43 H43A 0.9800
C43 H43B 0.9800
C43 H43C 0.9800
C44 C49 1.394(4)
C44 C45 1.405(4)
C45 C46 1.377(4)
C45 H45 0.9500
C46 C47 1.394(4)
C46 H46 0.9500
C47 C48 1.391(4)
C47 C53 1.502(4)
C48 C49 1.387(4)
C48 H48 0.9500
C49 H49 0.9500
C50 C51 1.528(4)
C50 H50A 0.9800
C50 H50B 0.9800
C50 H50C 0.9800
C51 C52 1.489(4)
C51 H51A 0.9900
C51 H51B 0.9900
C52 C53 1.372(4)
C53 C54 1.451(4)
C54 C55 1.510(4)
C55 C56 1.509(4)
C55 H55A 0.9900
C55 H55B 0.9900
C56 H56A 0.9800
C56 H56B 0.9800
C56 H56C 0.9800

loop_
_geom_torsion_atom_site_label_1
_geom_torsion_atom_site_label_2
_geom_torsion_atom_site_label_3
_geom_torsion_atom_site_label_4
_geom_torsion
C2 Si1 C3 C8 -118.5(3)
C1 Si1 C3 C8 122.1(3)
C16 Si1 C3 C8 2.8(3)
C2 Si1 C3 C4 60.8(3)
C1 Si1 C3 C4 -58.6(3)
C16 Si1 C3 C4 -177.9(2)
C8 C3 C4 C5 -1.3(4)
Si1 C3 C4 C5 179.3(2)
C3 C4 C5 C6 0.3(5)
C4 C5 C6 C7 0.9(5)
C4 C5 C6 C12 -178.3(3)
C5 C6 C7 C8 -1.0(5)
C12 C6 C7 C8 178.2(3)
C6 C7 C8 C3 0.0(5)
C4 C3 C8 C7 1.1(4)
Si1 C3 C8 C7 -179.5(2)
C9 C10 C11 O1 -68.0(4)
C9 C10 C11 C12 112.7(4)
O1 C11 C12 C13 -0.5(5)
C10 C11 C12 C13 178.8(3)
O1 C11 C12 C6 177.5(3)
C10 C11 C12 C6 -3.3(5)
C5 C6 C12 C11 -79.2(4)
C7 C6 C12 C11 101.7(4)
C5 C6 C12 C13 98.8(4)
C7 C6 C12 C13 -80.4(4)
C11 C12 C13 O2 3.4(5)
C6 C12 C13 O2 -174.6(3)
C11 C12 C13 C14 -174.8(3)
C6 C12 C13 C14 7.2(4)
O2 C13 C14 C15 4.2(4)
C12 C13 C14 C15 -177.5(3)
C2 Si1 C16 C17 4.6(3)
C1 Si1 C16 C17 126.1(3)
C3 Si1 C16 C17 -115.2(3)
C2 Si1 C16 C21 -174.4(2)
C1 Si1 C16 C21 -52.9(3)
C3 Si1 C16 C21 65.8(3)
C21 C16 C17 C18 0.1(4)
Si1 C16 C17 C18 -179.0(2)
C16 C17 C18 C19 -0.8(5)
C17 C18 C19 C20 0.5(4)
C17 C18 C19 C25 -178.9(3)
C18 C19 C20 C21 0.4(5)
C25 C19 C20 C21 179.8(3)
C19 C20 C21 C16 -1.1(5)
C17 C16 C21 C20 0.8(4)
Si1 C16 C21 C20 179.9(2)
C22 C23 C24 O3 -91.0(4)
C22 C23 C24 C25 86.1(4)
O3 C24 C25 C26 -0.4(5)
C23 C24 C25 C26 -177.4(3)
O3 C24 C25 C19 179.2(3)
C23 C24 C25 C19 2.3(5)
C20 C19 C25 C26 70.8(4)
C18 C19 C25 C26 -109.8(4)
C20 C19 C25 C24 -108.9(4)
C18 C19 C25 C24 70.5(4)
C24 C25 C26 O4 2.9(5)
C19 C25 C26 O4 -176.8(3)
C24 C25 C26 C27 -175.4(3)
C19 C25 C26 C27 4.9(5)
O4 C26 C27 C28 64.2(4)
C25 C26 C27 C28 -117.4(4)
C30 Si2 C31 C36 175.9(2)
C29 Si2 C31 C36 54.7(3)
C44 Si2 C31 C36 -63.4(3)
C30 Si2 C31 C32 -4.3(3)
C29 Si2 C31 C32 -125.6(3)
C44 Si2 C31 C32 116.4(3)
C36 C31 C32 C33 -0.7(4)
Si2 C31 C32 C33 179.5(2)
C31 C32 C33 C34 0.9(5)
C32 C33 C34 C35 -0.2(5)
C32 C33 C34 C40 -180.0(3)
C33 C34 C35 C36 -0.8(4)
C40 C34 C35 C36 179.0(3)
C34 C35 C36 C31 1.0(5)
C32 C31 C36 C35 -0.3(4)
Si2 C31 C36 C35 179.5(2)
C37 C38 C39 O5 -77.1(4)
C37 C38 C39 C40 99.7(4)
O5 C39 C40 C41 -1.1(5)
C38 C39 C40 C41 -177.7(3)
O5 C39 C40 C34 -179.8(3)
C38 C39 C40 C34 3.6(5)
C33 C34 C40 C39 -76.4(4)
C35 C34 C40 C39 103.8(4)
C33 C34 C40 C41 105.0(4)
C35 C34 C40 C41 -74.8(4)
C39 C40 C41 O6 0.1(5)
C34 C40 C41 O6 178.8(3)
C39 C40 C41 C42 179.7(3)
C34 C40 C41 C42 -1.6(5)
O6 C41 C42 C43 10.5(5)
C40 C41 C42 C43 -169.1(3)
C30 Si2 C44 C49 117.6(3)
C29 Si2 C44 C49 -123.1(3)
C31 Si2 C44 C49 -4.3(3)
C30 Si2 C44 C45 -60.8(3)
C29 Si2 C44 C45 58.5(3)
C31 Si2 C44 C45 177.3(2)
C49 C44 C45 C46 1.0(5)
Si2 C44 C45 C46 179.5(2)
C44 C45 C46 C47 -0.7(5)
C45 C46 C47 C48 0.3(5)
C45 C46 C47 C53 179.1(3)
C46 C47 C48 C49 -0.3(4)
C53 C47 C48 C49 -179.1(3)
C47 C48 C49 C44 0.6(5)
C45 C44 C49 C48 -0.9(4)
Si2 C44 C49 C48 -179.4(2)
C50 C51 C52 O7 71.2(3)
C50 C51 C52 C53 -108.7(3)
O7 C52 C53 C54 -0.4(4)
C51 C52 C53 C54 179.4(3)
O7 C52 C53 C47 179.7(3)
C51 C52 C53 C47 -0.5(5)
C48 C47 C53 C52 -96.9(4)
C46 C47 C53 C52 84.4(4)
C48 C47 C53 C54 83.2(4)
C46 C47 C53 C54 -95.5(4)
C52 C53 C54 O8 -0.6(5)
C47 C53 C54 O8 179.3(3)
C52 C53 C54 C55 179.6(3)
C47 C53 C54 C55 -0.5(4)
O8 C54 C55 C56 -1.0(4)
C53 C54 C55 C56 178.9(3)
